data_2210834
loop_
_publ_author_name
'Xin-Xiang Lei'
'Xiao-Bo Huang'
'An-Jiang Zhang'
'Li-Xue Zhang'

_publ_section_title 3-(2-Ethoxyphenyl)-6-(phenoxymethyl)-1,2,4-triazolo[3,4-<i>b</i>][1,3,4]thiadiazole
_journal_coeditor_code XU2120
_journal_issue 10
_journal_name_full 'Acta Crystallographica Section E'
_journal_page_first o4416
_journal_page_last o4417
_journal_paper_doi 10.1107/S1600536806035860
_journal_volume 62
_journal_year 2006
_chemical_formula_iupac 'C18 H16 N4 O2 S'
_chemical_formula_moiety 'C18 H16 N4 O2 S'
_chemical_formula_sum 'C18 H16 N4 O2 S'
_chemical_formula_weight 352.41
_chemical_name_systematic
;
3-(2-Ethoxyphenyl)-6-(phenoxymethyl)-1,2,4-triazolo[3,4-b][1,3,4]thiadiazole
;
_space_group_IT_number 14
_symmetry_cell_setting monoclinic
_symmetry_space_group_name_Hall '-P 2yn'
_symmetry_space_group_name_H-M 'P 1 21/n 1'
_atom_sites_solution_hydrogens geom
_atom_sites_solution_primary direct
_atom_sites_solution_secondary difmap
_audit_creation_method SHELXL-97
_cell_angle_alpha 90.00
_cell_angle_beta 98.983(2)
_cell_angle_gamma 90.00
_cell_formula_units_Z 4
_cell_length_a 10.2328(9)
_cell_length_b 8.4172(7)
_cell_length_c 20.2015(18)
_cell_measurement_reflns_used 1847
_cell_measurement_temperature 298(2)
_cell_measurement_theta_max 24.1
_cell_measurement_theta_min 2.6
_cell_volume 1718.6(3)
_computing_cell_refinement 'SAINT (Bruker, 2002)'
_computing_data_collection 'SMART (Bruker, 2002)'
_computing_data_reduction SAINT
_computing_molecular_graphics 'SHELXTL (Bruker, 2002)'
_computing_publication_material SHELXL97
_computing_structure_refinement 'SHELXL97 (Sheldrick, 1997)'
_computing_structure_solution 'SHELXS97 (Sheldrick, 1997)'
_diffrn_ambient_temperature 298(2)
_diffrn_measured_fraction_theta_full 0.99
_diffrn_measured_fraction_theta_max 0.99
_diffrn_measurement_device_type 'Bruker APEX area-detector'
_diffrn_measurement_method '\f and \w'
_diffrn_radiation_monochromator graphite
_diffrn_radiation_source 'fine-focus sealed tube'
_diffrn_radiation_type MoK\a
_diffrn_radiation_wavelength 0.71073
_diffrn_reflns_av_R_equivalents 0.030
_diffrn_reflns_av_sigmaI/netI 0.042
_diffrn_reflns_limit_h_max 12
_diffrn_reflns_limit_h_min -9
_diffrn_reflns_limit_k_max 10
_diffrn_reflns_limit_k_min -10
_diffrn_reflns_limit_l_max 21
_diffrn_reflns_limit_l_min -24
_diffrn_reflns_number 8831
_diffrn_reflns_theta_full 25.2
_diffrn_reflns_theta_max 25.2
_diffrn_reflns_theta_min 2.0
_diffrn_standards_number 0
_exptl_absorpt_coefficient_mu 0.208
_exptl_absorpt_correction_type none
_exptl_crystal_colour Colorless
_exptl_crystal_density_diffrn 1.362
_exptl_crystal_density_method 'not measured'
_exptl_crystal_description Rod
_exptl_crystal_F_000 736
_exptl_crystal_size_max 0.22
_exptl_crystal_size_mid 0.21
_exptl_crystal_size_min 0.20
_refine_diff_density_max 0.22
_refine_diff_density_min -0.20
_refine_ls_extinction_method none
_refine_ls_goodness_of_fit_ref 1.092
_refine_ls_hydrogen_treatment constr
_refine_ls_matrix_type full
_refine_ls_number_parameters 227
_refine_ls_number_reflns 3086
_refine_ls_number_restraints 0
_refine_ls_restrained_S_all 1.092
_refine_ls_R_factor_all 0.066
_refine_ls_R_factor_gt 0.053
_refine_ls_shift/su_max 0.001
_refine_ls_shift/su_mean 0.000
_refine_ls_structure_factor_coef Fsqd
_refine_ls_weighting_details 'calc w=1/[\s^2^(Fo^2^)+(0.0471P)^2^+0.4939P] where P=(Fo^2^+2Fc^2^)/3'
_refine_ls_weighting_scheme calc
_refine_ls_wR_factor_gt 0.113
_refine_ls_wR_factor_ref 0.119
_reflns_number_gt 2560
_reflns_number_total 3086
_reflns_threshold_expression I>2\s(I)
_cod_data_source_file xu2120.cif
_cod_data_source_block I
_cod_depositor_comments
;
The following automatic conversions were performed:
'_symmetry_cell_setting' value 'Monoclinic' changed to 'monoclinic'
according to '/home/saulius/struct/CIF-dictionaries/cif_core.dic'
dictionary named 'cif_core.dic' version 2.4.1 from 2010-06-29.

Automatic conversion script
Id: cif_fix_enum 1527 2010-12-29 10:47:43Z saulius 

The following automatic conversions were performed:

'_symmetry_cell_setting' value 'Monoclinic' changed to 'monoclinic'
according to /home/saulius/struct/CIF-dictionaries/cif_core.dic
dictionary named 'cif_core.dic' version 2.4.1 from 2010-06-29.

Automatic conversion script
Id: cif_fix_values 1715 2011-07-08 13:25:40Z adriana 
;
_cod_original_sg_symbol_H-M 'P 21/n'
_cod_database_code 2210834
_cod_database_fobs_code 2210834

loop_
_symmetry_equiv_pos_as_xyz
'x, y, z'
'-x+1/2, y+1/2, -z+1/2'
'-x, -y, -z'
'x-1/2, -y-1/2, z-1/2'

loop_
_atom_site_type_symbol
_atom_site_label
_atom_site_fract_x
_atom_site_fract_y
_atom_site_fract_z
_atom_site_U_iso_or_equiv
_atom_site_adp_type
_atom_site_calc_flag
_atom_site_refinement_flags
_atom_site_occupancy
S S1 0.28418(6) 0.86320(8) 0.96466(3) 0.0488(2) Uani d . 1
O O1 0.01941(15) 0.7153(2) 0.93207(9) 0.0540(5) Uani d . 1
O O2 0.31279(17) 0.8281(2) 0.72068(8) 0.0526(5) Uani d . 1
N N1 0.29692(17) 0.7117(2) 0.85283(9) 0.0391(5) Uani d . 1
N N2 0.39933(16) 0.8193(2) 0.86444(9) 0.0356(4) Uani d . 1
N N3 0.51086(19) 1.0074(2) 0.92411(9) 0.0474(5) Uani d . 1
N N4 0.56927(18) 0.9748(2) 0.86721(9) 0.0454(5) Uani d . 1
C C1 -0.1834(2) 0.7371(3) 0.97014(13) 0.0522(7) Uani d . 1
H H1 -0.1553 0.8352 0.9882 0.063 Uiso calc R 1
C C2 -0.3073(3) 0.6809(4) 0.97608(14) 0.0604(8) Uani d . 1
H H2 -0.3631 0.7411 0.9983 0.072 Uiso calc R 1
C C3 -0.3488(3) 0.5357(4) 0.94931(14) 0.0651(8) Uani d . 1
H H3 -0.4330 0.4986 0.9529 0.078 Uiso calc R 1
C C4 -0.2658(2) 0.4458(4) 0.91719(13) 0.0596(7) Uani d . 1
H H4 -0.2937 0.3472 0.8996 0.072 Uiso calc R 1
C C5 -0.1411(2) 0.5008(3) 0.91093(12) 0.0497(6) Uani d . 1
H H5 -0.0850 0.4398 0.8892 0.060 Uiso calc R 1
C C6 -0.1007(2) 0.6468(3) 0.93715(11) 0.0436(6) Uani d . 1
C C7 0.1116(2) 0.6226(3) 0.90385(13) 0.0453(6) Uani d . 1
H H7A 0.0737 0.5875 0.8592 0.054 Uiso calc R 1
H H7B 0.1366 0.5297 0.9314 0.054 Uiso calc R 1
C C8 0.2294(2) 0.7254(3) 0.90088(11) 0.0398(5) Uani d . 1
C C9 0.4099(2) 0.9104(3) 0.92018(11) 0.0387(5) Uani d . 1
C C10 0.5014(2) 0.8629(3) 0.83197(11) 0.0380(5) Uani d . 1
C C11 0.5317(2) 0.7847(3) 0.77144(12) 0.0418(6) Uani d . 1
C C12 0.4314(3) 0.7590(3) 0.71684(12) 0.0481(6) Uani d . 1
C C13 0.4594(4) 0.6700(3) 0.66297(14) 0.0699(9) Uani d . 1
H H13 0.3932 0.6489 0.6270 0.084 Uiso calc R 1
C C14 0.5865(4) 0.6125(4) 0.66298(18) 0.0846(11) Uani d . 1
H H14 0.6046 0.5513 0.6272 0.102 Uiso calc R 1
C C15 0.6852(4) 0.6445(4) 0.71470(18) 0.0774(9) Uani d . 1
H H15 0.7708 0.6089 0.7133 0.093 Uiso calc R 1
C C16 0.6579(3) 0.7295(3) 0.76898(14) 0.0581(7) Uani d . 1
H H16 0.7252 0.7502 0.8045 0.070 Uiso calc R 1
C C17 0.1957(3) 0.7580(4) 0.68424(15) 0.0742(9) Uani d . 1
H H17A 0.1960 0.6443 0.6921 0.089 Uiso calc R 1
H H17B 0.1926 0.7759 0.6366 0.089 Uiso calc R 1
C C18 0.0788(3) 0.8315(4) 0.70721(18) 0.0835(10) Uani d . 1
H H18A 0.0837 0.8152 0.7546 0.125 Uiso calc R 1
H H18B -0.0005 0.7835 0.6841 0.125 Uiso calc R 1
H H18C 0.0777 0.9434 0.6979 0.125 Uiso calc R 1

loop_
_atom_site_aniso_label
_atom_site_aniso_U_11
_atom_site_aniso_U_22
_atom_site_aniso_U_33
_atom_site_aniso_U_12
_atom_site_aniso_U_13
_atom_site_aniso_U_23
S1 0.0553(4) 0.0485(4) 0.0467(4) -0.0124(3) 0.0205(3) -0.0115(3)
O1 0.0442(10) 0.0468(10) 0.0753(12) -0.0074(8) 0.0231(9) -0.0116(9)
O2 0.0557(11) 0.0525(11) 0.0467(10) -0.0037(9) -0.0009(8) -0.0060(8)
N1 0.0366(10) 0.0381(11) 0.0430(11) -0.0058(8) 0.0073(9) -0.0027(8)
N2 0.0344(10) 0.0359(10) 0.0367(10) -0.0041(8) 0.0058(8) -0.0031(8)
N3 0.0507(12) 0.0500(13) 0.0424(12) -0.0148(10) 0.0101(9) -0.0060(9)
N4 0.0428(11) 0.0511(12) 0.0430(11) -0.0099(9) 0.0090(9) -0.0003(10)
C1 0.0507(15) 0.0538(16) 0.0528(16) 0.0113(12) 0.0107(12) 0.0041(12)
C2 0.0459(15) 0.081(2) 0.0571(17) 0.0212(15) 0.0169(13) 0.0135(15)
C3 0.0372(15) 0.098(2) 0.0612(18) -0.0022(15) 0.0120(13) 0.0146(17)
C4 0.0467(15) 0.075(2) 0.0566(16) -0.0159(14) 0.0076(13) -0.0016(15)
C5 0.0401(13) 0.0564(16) 0.0539(15) -0.0027(11) 0.0120(11) -0.0032(13)
C6 0.0371(13) 0.0501(15) 0.0439(14) 0.0031(11) 0.0076(10) 0.0055(11)
C7 0.0433(13) 0.0415(14) 0.0526(14) -0.0043(11) 0.0120(11) -0.0029(11)
C8 0.0394(13) 0.0373(13) 0.0430(14) -0.0018(10) 0.0075(10) -0.0019(10)
C9 0.0417(13) 0.0380(12) 0.0363(12) -0.0037(10) 0.0054(10) -0.0027(10)
C10 0.0335(12) 0.0398(13) 0.0413(12) -0.0010(10) 0.0076(10) 0.0040(10)
C11 0.0476(14) 0.0367(13) 0.0445(14) -0.0014(11) 0.0180(11) 0.0036(11)
C12 0.0658(17) 0.0382(13) 0.0437(14) -0.0072(12) 0.0195(12) -0.0003(11)
C13 0.108(3) 0.0573(18) 0.0480(16) -0.0121(18) 0.0246(16) -0.0087(14)
C14 0.133(3) 0.059(2) 0.077(2) 0.006(2) 0.065(2) -0.0094(17)
C15 0.089(2) 0.064(2) 0.091(3) 0.0144(18) 0.050(2) 0.0027(19)
C16 0.0589(17) 0.0538(16) 0.0669(18) 0.0057(13) 0.0265(14) 0.0074(14)
C17 0.074(2) 0.075(2) 0.065(2) -0.0141(17) -0.0145(16) -0.0102(17)
C18 0.0612(19) 0.073(2) 0.106(3) -0.0036(17) -0.0186(18) 0.002(2)

loop_
_atom_type_symbol
_atom_type_description
_atom_type_scat_dispersion_real
_atom_type_scat_dispersion_imag
_atom_type_scat_source
C C 0.0033 0.0016 'International Tables Vol C Tables 4.2.6.8 and 6.1.1.4'
H H 0.0000 0.0000 'International Tables Vol C Tables 4.2.6.8 and 6.1.1.4'
N N 0.0061 0.0033 'International Tables Vol C Tables 4.2.6.8 and 6.1.1.4'
O O 0.0106 0.0060 'International Tables Vol C Tables 4.2.6.8 and 6.1.1.4'
S S 0.1246 0.1234 'International Tables Vol C Tables 4.2.6.8 and 6.1.1.4'

loop_
_geom_angle_atom_site_label_1
_geom_angle_atom_site_label_2
_geom_angle_atom_site_label_3
_geom_angle
C9 S1 C8 87.05(10)
C6 O1 C7 117.35(18)
C12 O2 C17 118.5(2)
C8 N1 N2 107.30(18)
C9 N2 C10 106.19(18)
C9 N2 N1 118.35(18)
C10 N2 N1 135.46(19)
C9 N3 N4 105.14(18)
C10 N4 N3 109.16(18)
C2 C1 C6 119.6(3)
C2 C1 H1 120.2
C6 C1 H1 120.2
C1 C2 C3 120.2(3)
C1 C2 H2 119.9
C3 C2 H2 119.9
C4 C3 C2 119.9(3)
C4 C3 H3 120.0
C2 C3 H3 120.0
C3 C4 C5 120.4(3)
C3 C4 H4 119.8
C5 C4 H4 119.8
C6 C5 C4 119.3(2)
C6 C5 H5 120.3
C4 C5 H5 120.3
C5 C6 O1 124.3(2)
C5 C6 C1 120.5(2)
O1 C6 C1 115.2(2)
O1 C7 C8 106.88(19)
O1 C7 H7A 110.3
C8 C7 H7A 110.3
O1 C7 H7B 110.3
C8 C7 H7B 110.3
H7A C7 H7B 108.6
N1 C8 C7 120.8(2)
N1 C8 S1 117.83(17)
C7 C8 S1 121.31(17)
N3 C9 N2 111.36(19)
N3 C9 S1 139.19(18)
N2 C9 S1 109.45(15)
N4 C10 N2 108.2(2)
N4 C10 C11 127.8(2)
N2 C10 C11 123.9(2)
C16 C11 C12 119.6(2)
C16 C11 C10 120.2(2)
C12 C11 C10 120.1(2)
O2 C12 C13 124.8(3)
O2 C12 C11 116.1(2)
C13 C12 C11 119.0(3)
C12 C13 C14 119.8(3)
C12 C13 H13 120.1
C14 C13 H13 120.1
C15 C14 C13 120.9(3)
C15 C14 H14 119.5
C13 C14 H14 119.5
C14 C15 C16 119.7(3)
C14 C15 H15 120.1
C16 C15 H15 120.1
C15 C16 C11 120.8(3)
C15 C16 H16 119.6
C11 C16 H16 119.6
O2 C17 C18 108.5(2)
O2 C17 H17A 110.0
C18 C17 H17A 110.0
O2 C17 H17B 110.0
C18 C17 H17B 110.0
H17A C17 H17B 108.4
C17 C18 H18A 109.5
C17 C18 H18B 109.5
H18A C18 H18B 109.5
C17 C18 H18C 109.5
H18A C18 H18C 109.5
H18B C18 H18C 109.5

loop_
_geom_bond_atom_site_label_1
_geom_bond_atom_site_label_2
_geom_bond_distance
S1 C9 1.727(2)
S1 C8 1.759(2)
O1 C6 1.376(3)
O1 C7 1.412(3)
O2 C12 1.359(3)
O2 C17 1.432(3)
N1 C8 1.281(3)
N1 N2 1.377(2)
N2 C9 1.353(3)
N2 C10 1.368(3)
N3 C9 1.309(3)
N3 N4 1.403(3)
N4 C10 1.312(3)
C1 C2 1.376(4)
C1 C6 1.383(3)
C1 H1 0.9300
C2 C3 1.376(4)
C2 H2 0.9300
C3 C4 1.374(4)
C3 H3 0.9300
C4 C5 1.382(3)
C4 H4 0.9300
C5 C6 1.376(3)
C5 H5 0.9300
C7 C8 1.493(3)
C7 H7A 0.9700
C7 H7B 0.9700
C10 C11 1.464(3)
C11 C16 1.380(3)
C11 C12 1.401(3)
C12 C13 1.387(4)
C13 C14 1.388(5)
C13 H13 0.9300
C14 C15 1.362(5)
C14 H14 0.9300
C15 C16 1.374(4)
C15 H15 0.9300
C16 H16 0.9300
C17 C18 1.484(4)
C17 H17A 0.9700
C17 H17B 0.9700
C18 H18A 0.9600
C18 H18B 0.9600
C18 H18C 0.9600

loop_
_geom_torsion_atom_site_label_1
_geom_torsion_atom_site_label_2
_geom_torsion_atom_site_label_3
_geom_torsion_atom_site_label_4
_geom_torsion
C8 N1 N2 C9 0.8(3)
C8 N1 N2 C10 -178.9(2)
C9 N3 N4 C10 0.6(2)
C6 C1 C2 C3 -0.1(4)
C1 C2 C3 C4 0.8(4)
C2 C3 C4 C5 -0.7(4)
C3 C4 C5 C6 0.0(4)
C4 C5 C6 O1 -177.9(2)
C4 C5 C6 C1 0.7(4)
C7 O1 C6 C5 -6.5(3)
C7 O1 C6 C1 174.8(2)
C2 C1 C6 C5 -0.7(4)
C2 C1 C6 O1 178.1(2)
C6 O1 C7 C8 177.24(18)
N2 N1 C8 C7 -178.99(19)
N2 N1 C8 S1 -1.5(2)
O1 C7 C8 N1 -145.9(2)
O1 C7 C8 S1 36.8(3)
C9 S1 C8 N1 1.49(19)
C9 S1 C8 C7 178.92(19)
N4 N3 C9 N2 -0.5(2)
N4 N3 C9 S1 179.9(2)
C10 N2 C9 N3 0.3(2)
N1 N2 C9 N3 -179.44(18)
C10 N2 C9 S1 -179.98(14)
N1 N2 C9 S1 0.3(2)
C8 S1 C9 N3 178.7(3)
C8 S1 C9 N2 -0.87(16)
N3 N4 C10 N2 -0.4(2)
N3 N4 C10 C11 -175.5(2)
C9 N2 C10 N4 0.1(2)
N1 N2 C10 N4 179.8(2)
C9 N2 C10 C11 175.5(2)
N1 N2 C10 C11 -4.9(4)
N4 C10 C11 C16 47.1(3)
N2 C10 C11 C16 -127.4(2)
N4 C10 C11 C12 -135.9(2)
N2 C10 C11 C12 49.7(3)
C17 O2 C12 C13 27.4(4)
C17 O2 C12 C11 -154.1(2)
C16 C11 C12 O2 -174.8(2)
C10 C11 C12 O2 8.1(3)
C16 C11 C12 C13 3.9(4)
C10 C11 C12 C13 -173.2(2)
O2 C12 C13 C14 176.4(2)
C11 C12 C13 C14 -2.1(4)
C12 C13 C14 C15 -1.1(5)
C13 C14 C15 C16 2.6(5)
C14 C15 C16 C11 -0.8(4)
C12 C11 C16 C15 -2.5(4)
C10 C11 C16 C15 174.6(2)
C12 O2 C17 C18 168.1(2)

loop_
_cod_related_entry_id
_cod_related_entry_database
_cod_related_entry_code
1 ChemSpider 21127108
